data_7111074
loop_
_publ_author_name
'Francis, Matthew D.'
'Hitchcock, Peter B.'
'Nixon, John F.'

_publ_section_title
;
 Synthesis and structural characterisation of the first
 hexaphosphastrontocene [Sr(\h5-P3C2But2)2] and its pyrazine adduct
;
_journal_issue 20
_journal_name_full 'Chemical Communications'
_journal_page_first 2027
_journal_paper_doi 10.1039/b005855f
_journal_year 2000
_chemical_compound_source 'synthesis as described'
_chemical_formula_moiety 'C20 H36 P6 Sr1'
_chemical_formula_structural 'C20 H36 P6 SR'
_chemical_formula_sum 'C20 H36 P6 Sr'
_chemical_formula_weight 549.93
_chemical_name_common '[Sr(P3C2tBu2)2]'
_chemical_name_systematic
;
 ?
;
_space_group_IT_number 14
_symmetry_cell_setting monoclinic
_symmetry_Int_Tables_number 14
_symmetry_space_group_name_Hall '-P 2ybc'
_symmetry_space_group_name_H-M 'P 1 21/c 1'
_atom_sites_solution_hydrogens geom
_atom_sites_solution_primary direct
_atom_sites_solution_secondary difmap
_audit_conform_dict_location ftp://ftp.iucr.org/cifdics/cif_core_2.1beta5.dic
_audit_conform_dict_name cif_core.dic
_audit_conform_dict_version 2.1beta5
_audit_creation_date 2000-03-21T09:23:49-00:00
_audit_creation_method 'WinGX routine CIF_UPDATE'
_cell_angle_alpha 90
_cell_angle_beta 112.272(2)
_cell_angle_gamma 90
_cell_formula_units_Z 4
_cell_length_a 11.2175(3)
_cell_length_b 22.0485(5)
_cell_length_c 11.6287(2)
_cell_measurement_reflns_used 23335
_cell_measurement_temperature 173(2)
_cell_measurement_theta_max 27.878
_cell_measurement_theta_min 4.529
_cell_measurement_wavelength 0.71073
_cell_volume 2661.54(11)
_computing_cell_refinement 'HKL Scalepack (Otwinowski & Minor 1997)'
_computing_data_reduction 'HKL Denzo and Scalepack (Otwinowski & Minor 1997)'
_computing_molecular_graphics 'Ortep-3 for Windows (Farrugia, 1997)'
_computing_publication_material 'WinGX publication routines (Farrugia, 1999)'
_computing_structure_refinement 'SHELXL-97 (Sheldrick, 1997)'
_computing_structure_solution 'SHELXS-97 (Sheldrick, 1997)'
_diffrn_ambient_temperature 173(2)
_diffrn_measured_fraction_theta_full 0.994
_diffrn_measured_fraction_theta_max 0.994
_diffrn_measurement_device KappaCCD
_diffrn_measurement_method CCD
_diffrn_radiation_monochromator graphite
_diffrn_radiation_probe x-ray
_diffrn_radiation_type MoK\a
_diffrn_radiation_wavelength 0.71073
_diffrn_reflns_av_R_equivalents 0.0574
_diffrn_reflns_av_sigmaI/netI 0.0509
_diffrn_reflns_limit_h_max 14
_diffrn_reflns_limit_h_min -11
_diffrn_reflns_limit_k_max 26
_diffrn_reflns_limit_k_min -28
_diffrn_reflns_limit_l_max 15
_diffrn_reflns_limit_l_min -14
_diffrn_reflns_number 25843
_diffrn_reflns_theta_full 27.87
_diffrn_reflns_theta_max 27.87
_diffrn_reflns_theta_min 4.59
_exptl_absorpt_coefficient_mu 2.391
_exptl_absorpt_correction_T_max 0.771
_exptl_absorpt_correction_T_min 0.649
_exptl_absorpt_correction_type multi-scan
_exptl_absorpt_process_details
;
        [c.f. r.h. blessing, acta cryst. (1995), a51, 33-38]
;
_exptl_crystal_colour colourless
_exptl_crystal_density_diffrn 1.372
_exptl_crystal_density_method 'not measured'
_exptl_crystal_description prism
_exptl_crystal_F_000 1136
_exptl_crystal_size_max 0.2
_exptl_crystal_size_mid 0.1
_exptl_crystal_size_min 0.1
_refine_diff_density_max 0.53
_refine_diff_density_min -0.508
_refine_diff_density_rms 0.082
_refine_ls_extinction_coef 0.0007(4)
_refine_ls_extinction_expression Fc^*^=kFc[1+0.001xFc^2^\l^3^/sin(2\q)]^-1/4^
_refine_ls_extinction_method SHELXL
_refine_ls_goodness_of_fit_ref 1.002
_refine_ls_hydrogen_treatment mixed
_refine_ls_matrix_type full
_refine_ls_number_parameters 245
_refine_ls_number_reflns 6302
_refine_ls_number_restraints 0
_refine_ls_restrained_S_all 1.002
_refine_ls_R_factor_all 0.0592
_refine_ls_R_factor_gt 0.0398
_refine_ls_shift/su_max 0.001
_refine_ls_shift/su_mean 0
_refine_ls_structure_factor_coef Fsqd
_refine_ls_weighting_details 'calc w=1/[\s^2^(Fo^2^)+(0.0381P)^2^+2.4142P] where P=(Fo^2^+2Fc^2^)/3'
_refine_ls_weighting_scheme calc
_refine_ls_wR_factor_gt 0.083
_refine_ls_wR_factor_ref 0.0911
_reflns_number_gt 5030
_reflns_number_total 6302
_reflns_threshold_expression >2sigma(I)
_cod_data_source_file b005855fsup1.cif
_cod_data_source_block FHN-3
_cod_original_cell_volume 2661.54(10)
_cod_original_sg_symbol_H-M P2(1)/c
_cod_database_code 7111074

loop_
_symmetry_equiv_pos_as_xyz
'x, y, z'
'-x, y+1/2, -z+1/2'
'-x, -y, -z'
'x, -y-1/2, z-1/2'

loop_
_atom_site_label
_atom_site_type_symbol
_atom_site_fract_x
_atom_site_fract_y
_atom_site_fract_z
_atom_site_U_iso_or_equiv
_atom_site_adp_type
_atom_site_occupancy
_atom_site_symmetry_multiplicity
_atom_site_calc_flag
_atom_site_refinement_flags
_atom_site_disorder_group
Sr Sr 0.37525(3) 0.699126(11) 0.17283(2) 0.02333(9) Uani 1 1 d . .
P1 P 0.30811(8) 0.75794(3) 0.39049(6) 0.02616(17) Uani 1 1 d . 1
P2 P 0.50829(8) 0.76833(3) 0.43612(6) 0.02950(18) Uani 1 1 d . 1
P3 P 0.35673(7) 0.84398(3) 0.20978(7) 0.02600(17) Uani 1 1 d . 1
P4 P 0.23004(7) 0.57989(3) 0.04082(6) 0.02574(17) Uani 1 1 d . 1
P5 P 0.42611(7) 0.57681(3) 0.06606(6) 0.02622(17) Uani 1 1 d . 1
P6 P 0.39753(7) 0.57479(3) 0.31677(6) 0.02388(16) Uani 1 1 d . 1
C1 C 0.2491(3) 0.80594(11) 0.2609(2) 0.0222(5) Uani 1 1 d . 1
C2 C 0.5037(3) 0.81867(12) 0.3183(2) 0.0260(6) Uani 1 1 d . 1
C3 C 0.1034(3) 0.81423(13) 0.1889(3) 0.0291(6) Uani 1 1 d . 1
C4 C 0.0640(3) 0.78207(15) 0.0621(3) 0.0350(7) Uani 1 1 d . 1
H4A H -0.0287 0.7873 0.0156 0.053 Uiso 1 1 calc R 1
H4B H 0.0841 0.7388 0.0752 0.053 Uiso 1 1 calc R 1
H4C H 0.1115 0.7998 0.0148 0.053 Uiso 1 1 calc R 1
C5 C 0.0239(3) 0.78850(18) 0.2590(3) 0.0446(8) Uani 1 1 d . 1
H5A H -0.0679 0.7948 0.2099 0.067 Uiso 1 1 calc R 1
H5B H 0.0473 0.8092 0.3392 0.067 Uiso 1 1 calc R 1
H5C H 0.0412 0.745 0.2731 0.067 Uiso 1 1 calc R 1
C6 C 0.0724(3) 0.88215(15) 0.1661(3) 0.0435(8) Uani 1 1 d . 1
H6A H -0.0203 0.8874 0.12 0.065 Uiso 1 1 calc R 1
H6B H 0.1196 0.8991 0.1178 0.065 Uiso 1 1 calc R 1
H6C H 0.0983 0.9033 0.246 0.065 Uiso 1 1 calc R 1
C7 C 0.6306(3) 0.84622(14) 0.3169(3) 0.0335(7) Uani 1 1 d . 1
C8 C 0.6489(4) 0.90751(17) 0.3782(4) 0.0582(11) Uani 1 1 d . 1
H8A H 0.6514 0.9031 0.4629 0.087 Uiso 1 1 calc R 1
H8B H 0.5771 0.9341 0.3305 0.087 Uiso 1 1 calc R 1
H8C H 0.73 0.9253 0.381 0.087 Uiso 1 1 calc R 1
C9 C 0.6277(5) 0.8532(4) 0.1881(4) 0.137(3) Uani 1 1 d . 1
H9A H 0.6166 0.8133 0.1482 0.206 Uiso 1 1 calc R 1
H9B H 0.7089 0.8712 0.1916 0.206 Uiso 1 1 calc R 1
H9C H 0.5559 0.8796 0.1401 0.206 Uiso 1 1 calc R 1
C10 C 0.7483(4) 0.8085(2) 0.3926(7) 0.109(2) Uani 1 1 d . 1
H10A H 0.7408 0.768 0.3559 0.163 Uiso 1 1 calc R 1
H10B H 0.7534 0.805 0.4783 0.163 Uiso 1 1 calc R 1
H10C H 0.8263 0.8283 0.3921 0.163 Uiso 1 1 calc R 1
C11 C 0.2452(3) 0.57879(11) 0.1970(2) 0.0221(5) Uani 1 1 d . 1
C12 C 0.4950(3) 0.57572(12) 0.2292(2) 0.0242(6) Uani 1 1 d . 1
C13 C 0.1229(3) 0.57075(12) 0.2268(3) 0.0260(6) Uani 1 1 d . 1
C14 C 0.1430(3) 0.59435(17) 0.3565(3) 0.0421(8) Uani 1 1 d . 1
H14A H 0.1618 0.6379 0.361 0.063 Uiso 1 1 calc R 1
H14B H 0.2153 0.5728 0.4186 0.063 Uiso 1 1 calc R 1
H14C H 0.0646 0.5875 0.3731 0.063 Uiso 1 1 calc R 1
C15 C 0.0065(3) 0.60289(17) 0.1324(3) 0.0481(9) Uani 1 1 d . 1
H15A H 0.0239 0.6465 0.1338 0.072 Uiso 1 1 calc R 1
H15B H -0.069 0.596 0.1537 0.072 Uiso 1 1 calc R 1
H15C H -0.0102 0.5868 0.0492 0.072 Uiso 1 1 calc R 1
C16 C 0.0931(3) 0.50293(14) 0.2226(3) 0.0427(8) Uani 1 1 d . 1
H16A H 0.167 0.4815 0.2828 0.064 Uiso 1 1 calc R 1
H16B H 0.0761 0.4873 0.139 0.064 Uiso 1 1 calc R 1
H16C H 0.0172 0.4965 0.2434 0.064 Uiso 1 1 calc R 1
C17 C 0.6433(3) 0.57456(14) 0.2953(3) 0.0317(6) Uani 1 1 d . 1
C18 C 0.6968(4) 0.63682(17) 0.2859(5) 0.0707(13) Uani 1 1 d . 1
H18A H 0.6693 0.6484 0.1983 0.106 Uiso 1 1 calc R 1
H18B H 0.7911 0.6357 0.3237 0.106 Uiso 1 1 calc R 1
H18C H 0.6644 0.6666 0.3296 0.106 Uiso 1 1 calc R 1
C19 C 0.7017(4) 0.52888(17) 0.2326(4) 0.0543(10) Uani 1 1 d . 1
H19A H 0.6778 0.54 0.1451 0.081 Uiso 1 1 calc R 1
H19B H 0.6689 0.4882 0.238 0.081 Uiso 1 1 calc R 1
H19C H 0.7957 0.5292 0.2745 0.081 Uiso 1 1 calc R 1
C20 C 0.6851(4) 0.5558(3) 0.4308(4) 0.0937(19) Uani 1 1 d . 1
H20A H 0.6504 0.5156 0.4357 0.141 Uiso 1 1 calc R 1
H20B H 0.6524 0.5852 0.4749 0.141 Uiso 1 1 calc R 1
H20C H 0.7793 0.5547 0.469 0.141 Uiso 1 1 calc R 1
M1 C 0.3854(4) 0.7991(3) 0.3232(4) 0 Uiso 0 1 d PR 2
M2 C 0.3589(4) 0.5773(3) 0.1700(4) 0 Uiso 0 1 d PR 2

loop_
_atom_site_aniso_label
_atom_site_aniso_U_11
_atom_site_aniso_U_22
_atom_site_aniso_U_33
_atom_site_aniso_U_23
_atom_site_aniso_U_13
_atom_site_aniso_U_12
Sr 0.03512(16) 0.01632(14) 0.02038(13) -0.00210(10) 0.01258(11) -0.00183(11)
P1 0.0386(4) 0.0220(4) 0.0210(3) 0.0001(3) 0.0148(3) 0.0011(3)
P2 0.0347(4) 0.0264(4) 0.0226(3) -0.0029(3) 0.0054(3) 0.0026(3)
P3 0.0327(4) 0.0182(3) 0.0290(4) 0.0031(3) 0.0137(3) 0.0010(3)
P4 0.0322(4) 0.0240(4) 0.0193(3) -0.0016(3) 0.0078(3) -0.0042(3)
P5 0.0359(4) 0.0224(4) 0.0236(3) -0.0029(3) 0.0150(3) -0.0012(3)
P6 0.0278(4) 0.0248(4) 0.0194(3) 0.0030(3) 0.0094(3) 0.0003(3)
C1 0.0301(14) 0.0149(13) 0.0228(12) -0.0033(10) 0.0116(11) 0.0021(11)
C2 0.0317(15) 0.0188(13) 0.0278(13) -0.0097(11) 0.0114(12) -0.0037(12)
C3 0.0281(15) 0.0316(16) 0.0294(14) -0.0024(12) 0.0130(12) 0.0058(13)
C4 0.0329(17) 0.0395(17) 0.0311(15) -0.0090(13) 0.0104(13) -0.0035(14)
C5 0.0335(18) 0.067(2) 0.0400(18) 0.0002(17) 0.0213(15) 0.0020(17)
C6 0.0415(19) 0.0364(18) 0.0421(18) -0.0032(15) 0.0039(15) 0.0176(15)
C7 0.0326(16) 0.0312(16) 0.0417(17) -0.0140(13) 0.0197(14) -0.0082(13)
C8 0.054(2) 0.040(2) 0.100(3) -0.030(2) 0.050(2) -0.0232(18)
C9 0.088(4) 0.289(9) 0.054(3) -0.067(4) 0.049(3) -0.113(5)
C10 0.037(2) 0.048(3) 0.235(8) 0.018(4) 0.045(4) 0.001(2)
C11 0.0293(14) 0.0159(13) 0.0219(12) -0.0010(10) 0.0105(11) -0.0026(11)
C12 0.0281(14) 0.0197(13) 0.0248(13) 0.0027(11) 0.0102(11) 0.0041(11)
C13 0.0278(15) 0.0212(14) 0.0310(14) -0.0009(11) 0.0135(12) -0.0033(11)
C14 0.044(2) 0.049(2) 0.0441(18) -0.0131(16) 0.0287(16) -0.0113(16)
C15 0.0359(19) 0.055(2) 0.056(2) 0.0159(18) 0.0204(17) 0.0107(17)
C16 0.043(2) 0.0274(17) 0.066(2) -0.0043(16) 0.0308(18) -0.0100(15)
C17 0.0291(15) 0.0324(16) 0.0343(15) 0.0012(13) 0.0128(13) 0.0044(13)
C18 0.036(2) 0.035(2) 0.120(4) -0.010(2) 0.006(2) -0.0079(17)
C19 0.037(2) 0.047(2) 0.076(3) -0.0096(19) 0.0186(19) 0.0121(17)
C20 0.037(2) 0.198(6) 0.039(2) 0.031(3) 0.0058(18) 0.021(3)

loop_
_atom_type_symbol
_atom_type_description
_atom_type_scat_dispersion_real
_atom_type_scat_dispersion_imag
_atom_type_scat_source
C C 0.0033 0.0016 'International Tables Vol C Tables 4.2.6.8 and 6.1.1.4'
H H 0 0 'International Tables Vol C Tables 4.2.6.8 and 6.1.1.4'
P P 0.1023 0.0942 'International Tables Vol C Tables 4.2.6.8 and 6.1.1.4'
Sr Sr -1.5307 3.2498 'International Tables Vol C Tables 4.2.6.8 and 6.1.1.4'

loop_
_geom_angle_atom_site_label_1
_geom_angle_atom_site_label_2
_geom_angle_atom_site_label_3
_geom_angle
_geom_angle_site_symmetry_1
_geom_angle_site_symmetry_3
M2 Sr M1 141.50(16) . .
M2 Sr C12 28.24(10) . .
M1 Sr C12 132.26(10) . .
M2 Sr C11 27.42(11) . .
M1 Sr C11 121.98(11) . .
C12 Sr C11 52.31(7) . .
M2 Sr P5 32.00(9) . .
M1 Sr P5 164.87(8) . .
C12 Sr P5 33.36(5) . .
C11 Sr P5 57.08(5) . .
M2 Sr C1 136.16(11) . .
M1 Sr C1 27.33(10) . .
C12 Sr C1 146.85(7) . .
C11 Sr C1 109.27(7) . .
P5 Sr C1 164.13(5) . .
M2 Sr P4 31.28(8) . .
M1 Sr P4 148.35(10) . .
C12 Sr P4 57.15(5) . .
C11 Sr P4 32.62(5) . .
P5 Sr P4 39.21(2) . .
C1 Sr P4 124.96(5) . .
M2 Sr C2 148.41(10) . .
M1 Sr C2 26.56(11) . .
C12 Sr C2 124.29(8) . .
C11 Sr C2 143.15(7) . .
P5 Sr C2 145.01(5) . .
C1 Sr C2 50.70(7) . .
P4 Sr C2 174.81(5) . .
M2 Sr P6 30.17(8) . .
M1 Sr P6 112.07(10) . .
C12 Sr P6 32.90(5) . .
C11 Sr P6 32.43(5) . .
P5 Sr P6 58.107(18) . .
C1 Sr P6 115.77(5) . .
P4 Sr P6 57.416(18) . .
C2 Sr P6 120.55(5) . .
M2 Sr P1 112.41(9) . .
M1 Sr P1 31.10(10) . .
C12 Sr P1 114.74(5) . .
C11 Sr P1 90.88(5) . .
P5 Sr P1 143.73(2) . .
C1 Sr P1 32.33(5) . .
P4 Sr P1 119.42(2) . .
C2 Sr P1 55.41(5) . .
P6 Sr P1 85.841(19) . .
M2 Sr P1 107.00(9) . 4_575
M1 Sr P1 110.20(10) . 4_575
C12 Sr P1 113.72(5) . 4_575
C11 Sr P1 114.13(5) . 4_575
P5 Sr P1 81.679(19) . 4_575
C1 Sr P1 98.82(5) . 4_575
P4 Sr P1 82.598(19) . 4_575
C2 Sr P1 100.56(5) . 4_575
P6 Sr P1 137.160(19) . 4_575
P1 Sr P1 131.122(16) . 4_575
M2 Sr P2 119.15(8) . .
M1 Sr P2 30.60(8) . .
C12 Sr P2 102.34(5) . .
C11 Sr P2 112.52(5) . .
P5 Sr P2 134.27(2) . .
C1 Sr P2 55.68(5) . .
P4 Sr P2 144.93(2) . .
C2 Sr P2 31.67(5) . .
P6 Sr P2 89.564(19) . .
P1 Sr P2 38.50(2) . .
P1 Sr P2 132.23(2) 4_575 .
M2 Sr P3 167.93(9) . .
M1 Sr P3 29.22(10) . .
C12 Sr P3 155.86(6) . .
C11 Sr P3 141.06(5) . .
P5 Sr P3 159.76(2) . .
C1 Sr P3 31.88(5) . .
P4 Sr P3 146.69(2) . .
C2 Sr P3 31.58(5) . .
P6 Sr P3 141.095(19) . .
P1 Sr P3 56.335(18) . .
P1 Sr P3 80.995(18) 4_575 .
P2 Sr P3 55.896(19) . .
C1 P1 P2 99.77(10) . .
C1 P1 Sr 71.83(8) . .
P2 P1 Sr 72.21(3) . .
C1 P1 Sr 124.41(9) . 4_576
P2 P1 Sr 84.07(3) . 4_576
Sr P1 Sr 153.84(3) . 4_576
C2 P2 P1 99.15(10) . .
C2 P2 Sr 72.06(9) . .
P1 P2 Sr 69.29(3) . .
C2 P2 Sr 124.37(9) . 4_576
P1 P2 Sr 60.91(3) . 4_576
Sr P2 Sr 129.05(3) . 4_576
C2 P3 C1 100.69(13) . .
C2 P3 Sr 71.96(9) . .
C1 P3 Sr 70.10(8) . .
C11 P4 P5 99.71(10) . .
C11 P4 Sr 71.36(8) . .
P5 P4 Sr 68.97(3) . .
C12 P5 P4 99.20(10) . .
C12 P5 Sr 69.70(9) . .
P4 P5 Sr 71.82(3) . .
C11 P6 C12 99.96(13) . .
C11 P6 Sr 71.26(8) . .
C12 P6 Sr 68.00(9) . .
C3 C1 P3 119.04(19) . .
C3 C1 P1 121.1(2) . .
P3 C1 P1 119.81(16) . .
C3 C1 Sr 115.59(16) . .
P3 C1 Sr 78.01(9) . .
P1 C1 Sr 75.84(9) . .
C7 C2 P3 119.1(2) . .
C7 C2 P2 120.1(2) . .
P3 C2 P2 120.59(17) . .
C7 C2 Sr 123.56(17) . .
P3 C2 Sr 76.46(9) . .
P2 C2 Sr 76.27(9) . .
C5 C3 C1 112.3(2) . .
C5 C3 C6 108.3(3) . .
C1 C3 C6 109.5(2) . .
C5 C3 C4 109.0(3) . .
C1 C3 C4 109.1(2) . .
C6 C3 C4 108.6(2) . .
C9 C7 C8 109.3(4) . .
C9 C7 C10 108.6(5) . .
C8 C7 C10 106.5(3) . .
C9 C7 C2 112.3(3) . .
C8 C7 C2 107.9(2) . .
C10 C7 C2 112.1(3) . .
C13 C11 P6 119.81(18) . .
C13 C11 P4 119.09(19) . .
P6 C11 P4 120.34(15) . .
C13 C11 Sr 127.43(16) . .
P6 C11 Sr 76.31(9) . .
P4 C11 Sr 76.02(9) . .
C17 C12 P6 120.06(19) . .
C17 C12 P5 119.2(2) . .
P6 C12 P5 120.73(16) . .
C17 C12 Sr 115.65(17) . .
P6 C12 Sr 79.10(9) . .
P5 C12 Sr 76.94(9) . .
C15 C13 C16 108.3(3) . .
C15 C13 C14 108.5(3) . .
C16 C13 C14 108.2(3) . .
C15 C13 C11 112.1(2) . .
C16 C13 C11 107.9(2) . .
C14 C13 C11 111.8(2) . .
C18 C17 C20 110.2(4) . .
C18 C17 C19 108.0(3) . .
C20 C17 C19 107.2(3) . .
C18 C17 C12 109.2(3) . .
C20 C17 C12 111.8(3) . .
C19 C17 C12 110.4(3) . .

loop_
_geom_bond_atom_site_label_1
_geom_bond_atom_site_label_2
_geom_bond_distance
_geom_bond_site_symmetry_2
Sr M2 2.692(7) .
Sr M1 2.788(6) .
Sr C12 2.995(3) .
Sr C11 3.092(3) .
Sr P5 3.1109(7) .
Sr C1 3.114(2) .
Sr P4 3.1664(7) .
Sr C2 3.168(3) .
Sr P6 3.1722(7) .
Sr P1 3.1781(7) .
Sr P1 3.2200(7) 4_575
Sr P2 3.2350(7) .
Sr P3 3.2397(8) .
P1 C1 1.753(3) .
P1 P2 2.1150(11) .
P1 Sr 3.2200(7) 4_576
P2 C2 1.749(3) .
P2 Sr 3.6652(8) 4_576
P3 C2 1.745(3) .
P3 C1 1.749(3) .
P4 C11 1.759(3) .
P4 P5 2.1069(11) .
P5 C12 1.756(3) .
P6 C11 1.751(3) .
P6 C12 1.755(3) .
C1 C3 1.538(4) .
C2 C7 1.554(4) .
C3 C5 1.528(4) .
C3 C6 1.537(4) .
C3 C4 1.542(4) .
C7 C9 1.494(5) .
C7 C8 1.505(4) .
C7 C10 1.526(6) .
C11 C13 1.547(4) .
C12 C17 1.545(4) .
C13 C15 1.525(4) .
C13 C16 1.529(4) .
C13 C14 1.530(4) .
C17 C18 1.519(5) .
C17 C20 1.521(5) .
C17 C19 1.529(4) .
